data_7717716
loop_
_publ_author_name
'Steiner, Alexander'
'Boomishankar, Ramamoorthy'
'Richards, Philip I.'

_publ_section_title
;
 Tipping the balance between twist and chair ligand conformers in
 multinuclear ethylzinc cyclophosphazenates
;
_journal_name_full 'Dalton Transactions'
_journal_paper_doi 10.1039/D4DT03004D
_journal_year 2025
_chemical_formula_moiety 'C60 H144 N18 P6 Zn12, C54 H136 N18 O3 P6 Zn13'
_chemical_formula_sum 'C116 H280 N36 O3 P12 Zn25'
_chemical_formula_weight 4233.63
_chemical_properties_physical Air-sensitive,Moisture-sensitive,Oxygen-sensitive
_space_group_crystal_system monoclinic
_space_group_IT_number 5
_space_group_name_Hall 'C 2y'
_space_group_name_H-M_alt 'C 1 2 1'
_atom_sites_solution_hydrogens geom
_audit_creation_method SHELXL-2018/1
_audit_update_record
;
2024-09-12 deposited with the CCDC.	2024-12-09 downloaded from the CCDC.
;
_cell_angle_alpha 90
_cell_angle_beta 107.425(5)
_cell_angle_gamma 90
_cell_formula_units_Z 2
_cell_length_a 26.800(5)
_cell_length_b 13.633(2)
_cell_length_c 25.325(4)
_cell_measurement_reflns_used 3092
_cell_measurement_temperature 150(2)
_cell_measurement_theta_max 23.23
_cell_measurement_theta_min 2.56
_cell_volume 8828(3)
_computing_structure_refinement 'SHELXL-2018/1 (Sheldrick, 2018)'
_diffrn_ambient_temperature 150(2)
_diffrn_measured_fraction_theta_full 0.999
_diffrn_measured_fraction_theta_max 0.999
_diffrn_measurement_device_type 'Bruker SMART APEX CCD'
_diffrn_measurement_method \w-scans
_diffrn_radiation_type MoK\a
_diffrn_radiation_wavelength 0.71073
_diffrn_reflns_av_R_equivalents 0.1145
_diffrn_reflns_av_unetI/netI 0.2968
_diffrn_reflns_Laue_measured_fraction_full 0.999
_diffrn_reflns_Laue_measured_fraction_max 0.999
_diffrn_reflns_limit_h_max 31
_diffrn_reflns_limit_h_min -25
_diffrn_reflns_limit_k_max 15
_diffrn_reflns_limit_k_min -14
_diffrn_reflns_limit_l_max 17
_diffrn_reflns_limit_l_min -29
_diffrn_reflns_number 22016
_diffrn_reflns_point_group_measured_fraction_full 0.951
_diffrn_reflns_point_group_measured_fraction_max 0.951
_diffrn_reflns_theta_full 24.406
_diffrn_reflns_theta_max 24.406
_diffrn_reflns_theta_min 2.214
_diffrn_source sealed-tube
_exptl_absorpt_coefficient_mu 3.483
_exptl_absorpt_correction_T_max 0.834
_exptl_absorpt_correction_T_min 0.673
_exptl_absorpt_correction_type multi-scan
_exptl_absorpt_process_details SADABS
_exptl_crystal_colour colourless
_exptl_crystal_density_diffrn 1.593
_exptl_crystal_description prism
_exptl_crystal_F_000 4364
_exptl_crystal_size_max 0.20
_exptl_crystal_size_mid 0.15
_exptl_crystal_size_min 0.10
_refine_diff_density_max 0.720
_refine_diff_density_min -0.590
_refine_diff_density_rms 0.127
_refine_ls_abs_structure_details
;
 Flack x determined using 1426 quotients [(I+)-(I-)]/[(I+)+(I-)]
 (Parsons, Flack and Wagner, Acta Cryst. B69 (2013) 249-259).
;
_refine_ls_abs_structure_Flack 0.01(3)
_refine_ls_extinction_method none
_refine_ls_goodness_of_fit_ref 0.919
_refine_ls_hydrogen_treatment constr
_refine_ls_matrix_type full
_refine_ls_number_parameters 881
_refine_ls_number_reflns 13852
_refine_ls_number_restraints 2037
_refine_ls_restrained_S_all 0.882
_refine_ls_R_factor_all 0.2406
_refine_ls_R_factor_gt 0.0824
_refine_ls_shift/su_max 0.000
_refine_ls_shift/su_mean 0.000
_refine_ls_structure_factor_coef Fsqd
_refine_ls_weighting_details 'w=1/[\s^2^(Fo^2^)+(0.0816P)^2^] where P=(Fo^2^+2Fc^2^)/3'
_refine_ls_weighting_scheme calc
_refine_ls_wR_factor_gt 0.1598
_refine_ls_wR_factor_ref 0.2182
_reflns_Friedel_coverage 0.819
_reflns_Friedel_fraction_full 0.899
_reflns_Friedel_fraction_max 0.899
_reflns_number_gt 5190
_reflns_number_total 13852
_reflns_threshold_expression 'I > 2\s(I)'
_cod_data_source_file d4dt03004d2.cif
_cod_data_source_block phil117mx
_cod_original_cell_volume 8828(2)
_cod_original_sg_symbol_H-M 'C 2'
_cod_database_code 7717716
_shelx_shelxl_version_number 2018/1
_shelx_space_group_comment
;
The symmetry employed for this shelxl refinement is uniquely defined
by the following loop, which should always be used as a source of
symmetry information in preference to the above space-group names.
They are only intended as comments.
;

loop_
_space_group_symop_operation_xyz
'x, y, z'
'-x, y, -z'
'x+1/2, y+1/2, z'
'-x+1/2, y+1/2, -z'

loop_
_atom_site_label
_atom_site_type_symbol
_atom_site_fract_x
_atom_site_fract_y
_atom_site_fract_z
_atom_site_U_iso_or_equiv
_atom_site_adp_type
_atom_site_occupancy
_atom_site_site_symmetry_order
_atom_site_calc_flag
_atom_site_refinement_flags_posn
_atom_site_refinement_flags_adp
_atom_site_refinement_flags_occupancy
_atom_site_disorder_assembly
_atom_site_disorder_group
Zn1 Zn 1.01400(15) 0.9872(3) 0.41999(16) 0.0606(11) Uani 1 1 d D . . . .
C1 C 1.0002(16) 1.1190(17) 0.3836(15) 0.115(15) Uani 1 1 d D U . . .
H1A H 1.033826 1.145701 0.381336 0.138 Uiso 1 1 calc R U . . .
H1B H 0.977347 1.109534 0.345170 0.138 Uiso 1 1 calc R U . . .
C2 C 0.977(2) 1.190(2) 0.409(2) 0.18(2) Uani 1 1 d D U . . .
H2A H 0.971915 1.251258 0.387771 0.266 Uiso 1 1 calc R U . . .
H2B H 0.942679 1.166220 0.410540 0.266 Uiso 1 1 calc R U . . .
H2C H 0.999360 1.202517 0.446836 0.266 Uiso 1 1 calc R U . . .
Zn2 Zn 0.90809(15) 0.8229(3) 0.56526(15) 0.0625(11) Uani 1 1 d D U . . .
C3 C 0.8463(9) 0.793(3) 0.5903(12) 0.080(9) Uani 1 1 d D U . . .
H3A H 0.858831 0.758290 0.626141 0.096 Uiso 1 1 calc R U . . .
H3B H 0.831220 0.856222 0.597364 0.096 Uiso 1 1 calc R U . . .
C4 C 0.8057(14) 0.737(3) 0.5550(15) 0.143(19) Uani 1 1 d D U . . .
H4A H 0.777885 0.727843 0.572305 0.215 Uiso 1 1 calc R U . . .
H4B H 0.791673 0.771318 0.519651 0.215 Uiso 1 1 calc R U . . .
H4C H 0.819408 0.672947 0.548557 0.215 Uiso 1 1 calc R U . . .
Zn3 Zn 1.03033(19) 0.6118(3) 0.42965(19) 0.0763(14) Uani 1 1 d D U . . .
C5 C 1.0436(17) 0.565(2) 0.3606(12) 0.106(12) Uani 1 1 d D U . . .
H5A H 1.018317 0.599309 0.329210 0.127 Uiso 1 1 calc R U . . .
H5B H 1.078873 0.588331 0.361557 0.127 Uiso 1 1 calc R U . . .
C6 C 1.0408(18) 0.463(2) 0.3480(15) 0.133(17) Uani 1 1 d D U . . .
H6A H 1.048256 0.452948 0.312797 0.199 Uiso 1 1 calc R U . . .
H6B H 1.066563 0.427859 0.377498 0.199 Uiso 1 1 calc R U . . .
H6C H 1.005649 0.438903 0.344960 0.199 Uiso 1 1 calc R U . . .
Zn4 Zn 0.84160(16) 0.7880(3) 0.35092(16) 0.0758(13) Uani 1 1 d D . . . .
C7 C 0.7747(11) 0.810(3) 0.2899(11) 0.111(13) Uani 1 1 d D U . . .
H7A H 0.746262 0.804298 0.307232 0.133 Uiso 1 1 calc R U . . .
H7B H 0.775266 0.879258 0.278655 0.133 Uiso 1 1 calc R U . . .
C8 C 0.7582(15) 0.756(3) 0.2409(12) 0.130(17) Uani 1 1 d D U . . .
H8A H 0.724353 0.781151 0.218028 0.195 Uiso 1 1 calc R U . . .
H8B H 0.784009 0.762603 0.220641 0.195 Uiso 1 1 calc R U . . .
H8C H 0.754707 0.686874 0.249512 0.195 Uiso 1 1 calc R U . . .
Zn5 Zn 0.90476(19) 0.6397(3) 0.33466(17) 0.0866(15) Uani 1 1 d D U . . .
C9 C 0.9010(15) 0.534(2) 0.2811(13) 0.110(12) Uani 1 1 d D U . . .
H9A H 0.874114 0.552691 0.246278 0.132 Uiso 0.52(5) 1 calc R U P A 1
H9B H 0.934947 0.532044 0.273142 0.132 Uiso 0.52(5) 1 calc R U P A 1
H9C H 0.912992 0.563512 0.251268 0.132 Uiso 0.48(5) 1 calc R U P A 2
H9D H 0.928115 0.486142 0.300105 0.132 Uiso 0.48(5) 1 calc R U P A 2
C10 C 0.890(3) 0.438(3) 0.295(3) 0.098(14) Uani 0.52(5) 1 d D U P A 1
H10A H 0.888965 0.393375 0.264512 0.148 Uiso 0.52(5) 1 calc R U P A 1
H10B H 0.916475 0.416670 0.328587 0.148 Uiso 0.52(5) 1 calc R U P A 1
H10C H 0.855340 0.437419 0.301588 0.148 Uiso 0.52(5) 1 calc R U P A 1
C10' C 0.857(2) 0.479(5) 0.255(3) 0.098(14) Uani 0.48(5) 1 d D U P A 2
H10D H 0.865796 0.431408 0.229944 0.148 Uiso 0.48(5) 1 calc R U P A 2
H10E H 0.844586 0.444674 0.282245 0.148 Uiso 0.48(5) 1 calc R U P A 2
H10F H 0.829299 0.522884 0.232877 0.148 Uiso 0.48(5) 1 calc R U P A 2
Zn6 Zn 0.85603(19) 1.0114(3) 0.36757(18) 0.0893(15) Uani 1 1 d D U . . .
C11 C 0.8413(16) 1.127(2) 0.3180(15) 0.120(14) Uani 1 1 d D U . . .
H11A H 0.875372 1.155459 0.317973 0.144 Uiso 1 1 calc R U . . .
H11B H 0.823913 1.103550 0.280011 0.144 Uiso 1 1 calc R U . . .
C12 C 0.811(2) 1.205(3) 0.329(2) 0.20(2) Uani 1 1 d D U . . .
H12A H 0.806895 1.256327 0.300903 0.294 Uiso 1 1 calc R U . . .
H12B H 0.775949 1.179887 0.327476 0.294 Uiso 1 1 calc R U . . .
H12C H 0.827693 1.232083 0.365648 0.294 Uiso 1 1 calc R U . . .
P1 P 0.9625(4) 0.8099(7) 0.3863(4) 0.063(2) Uani 1 1 d . U . . .
P2 P 0.9121(4) 0.8858(7) 0.4628(4) 0.055(2) Uani 1 1 d . U . . .
P3 P 0.9191(4) 0.6815(7) 0.4506(4) 0.066(3) Uani 1 1 d . U . . .
N1 N 0.9543(9) 0.8977(18) 0.4268(10) 0.057(6) Uani 1 1 d . U . . .
N2 N 0.9164(10) 0.7785(18) 0.4905(9) 0.063(6) Uani 1 1 d . U . . .
N3 N 0.9624(10) 0.7018(16) 0.4156(10) 0.058(6) Uani 1 1 d . U . . .
N4 N 1.0186(9) 0.8391(15) 0.3772(8) 0.047(6) Uani 1 1 d D U . . .
C41 C 1.0263(12) 0.8247(19) 0.3215(9) 0.061(8) Uani 1 1 d D U . . .
H41A H 0.992303 0.808548 0.294237 0.073 Uiso 1 1 calc R U . . .
H41B H 1.050212 0.768597 0.323282 0.073 Uiso 1 1 calc R U . . .
C42 C 1.0488(14) 0.915(2) 0.3024(11) 0.082(10) Uani 1 1 d D U . . .
H42A H 1.022555 0.968343 0.294846 0.098 Uiso 1 1 calc R U . . .
H42B H 1.079966 0.937211 0.332086 0.098 Uiso 1 1 calc R U . . .
C43 C 1.0638(16) 0.893(3) 0.2507(13) 0.116(14) Uani 1 1 d D U . . .
H43A H 1.078251 0.952768 0.239074 0.175 Uiso 1 1 calc R U . . .
H43B H 1.090152 0.841205 0.258397 0.175 Uiso 1 1 calc R U . . .
H43C H 1.032817 0.872296 0.221207 0.175 Uiso 1 1 calc R U . . .
N5 N 0.9146(9) 0.7962(17) 0.3304(8) 0.061(6) Uani 1 1 d D U . . .
C51 C 0.9053(14) 0.868(2) 0.2841(9) 0.077(9) Uani 1 1 d D U . . .
H51A H 0.936880 0.909522 0.290181 0.093 Uiso 1 1 calc R U . . .
H51B H 0.876024 0.911518 0.285145 0.093 Uiso 1 1 calc R U . . .
C52 C 0.8927(13) 0.822(2) 0.2269(9) 0.074(9) Uani 1 1 d D U . . .
H52A H 0.919087 0.771176 0.226962 0.089 Uiso 1 1 calc R U . . .
H52B H 0.858050 0.789647 0.217778 0.089 Uiso 1 1 calc R U . . .
C53 C 0.8921(13) 0.896(2) 0.1841(11) 0.082(11) Uani 1 1 d D U . . .
H53A H 0.883877 0.864604 0.147787 0.123 Uiso 1 1 calc R U . . .
H53B H 0.865556 0.946147 0.183502 0.123 Uiso 1 1 calc R U . . .
H53C H 0.926540 0.927692 0.192678 0.123 Uiso 1 1 calc R U . . .
N6 N 0.9172(9) 0.9582(14) 0.5146(8) 0.044(6) Uani 1 1 d D U . . .
C61 C 0.8897(12) 1.0527(18) 0.5095(11) 0.065(8) Uani 1 1 d D U . . .
H61A H 0.863967 1.056955 0.472230 0.079 Uiso 1 1 calc R U . . .
H61B H 0.915344 1.106383 0.512751 0.079 Uiso 1 1 calc R U . . .
C62 C 0.8617(13) 1.067(2) 0.5524(13) 0.080(10) Uani 1 1 d D U . . .
H62A H 0.838797 1.010338 0.551837 0.095 Uiso 1 1 calc R U . . .
H62B H 0.887853 1.070537 0.589449 0.095 Uiso 1 1 calc R U . . .
C63 C 0.8297(15) 1.158(2) 0.5432(16) 0.117(14) Uani 1 1 d D U . . .
H63A H 0.812413 1.164159 0.572080 0.175 Uiso 1 1 calc R U . . .
H63B H 0.852275 1.215184 0.544479 0.175 Uiso 1 1 calc R U . . .
H63C H 0.803203 1.154964 0.506854 0.175 Uiso 1 1 calc R U . . .
N7 N 0.8539(8) 0.8979(17) 0.4156(9) 0.053(5) Uani 1 1 d D U . . .
C71 C 0.8068(10) 0.891(2) 0.4357(13) 0.075(9) Uani 1 1 d D U . . .
H71A H 0.794526 0.822374 0.432027 0.090 Uiso 1 1 calc R U . . .
H71B H 0.817656 0.907626 0.475654 0.090 Uiso 1 1 calc R U . . .
C72 C 0.7615(11) 0.956(3) 0.4069(15) 0.099(11) Uani 1 1 d D U . . .
H72A H 0.772743 1.025028 0.413173 0.118 Uiso 1 1 calc R U . . .
H72B H 0.752130 0.943127 0.366640 0.118 Uiso 1 1 calc R U . . .
C73 C 0.7136(11) 0.942(3) 0.4250(15) 0.125(16) Uani 1 1 d D U . . .
H73A H 0.686134 0.986813 0.404188 0.188 Uiso 1 1 calc R U . . .
H73B H 0.701396 0.874204 0.418012 0.188 Uiso 1 1 calc R U . . .
H73C H 0.722050 0.956270 0.464639 0.188 Uiso 1 1 calc R U . . .
N8 N 0.9339(11) 0.5873(15) 0.4901(10) 0.069(7) Uani 1 1 d D U . . .
C81 C 0.9292(14) 0.4901(18) 0.4628(12) 0.086(9) Uani 1 1 d D U . . .
H81A H 0.957639 0.482973 0.445589 0.103 Uiso 0.56(3) 1 calc R U P B 1
H81B H 0.895517 0.487073 0.432934 0.103 Uiso 0.56(3) 1 calc R U P B 1
H81C H 0.964783 0.464547 0.467219 0.103 Uiso 0.44(3) 1 calc R U P B 2
H81D H 0.911743 0.498922 0.422712 0.103 Uiso 0.44(3) 1 calc R U P B 2
C82 C 0.932(2) 0.405(3) 0.502(2) 0.098(11) Uani 0.56(3) 1 d D U P B 1
H82A H 0.942953 0.345031 0.487142 0.117 Uiso 0.56(3) 1 calc R U P B 1
H82B H 0.958183 0.419773 0.538354 0.117 Uiso 0.56(3) 1 calc R U P B 1
C83 C 0.880(2) 0.389(4) 0.511(3) 0.102(13) Uani 0.56(3) 1 d D U P B 1
H83A H 0.882029 0.334059 0.536544 0.152 Uiso 0.56(3) 1 calc R U P B 1
H83B H 0.869075 0.448372 0.526513 0.152 Uiso 0.56(3) 1 calc R U P B 1
H83C H 0.853871 0.373759 0.475389 0.152 Uiso 0.56(3) 1 calc R U P B 1
C82' C 0.899(4) 0.415(4) 0.485(3) 0.098(11) Uani 0.44(3) 1 d D U P B 2
H82C H 0.921243 0.393614 0.521655 0.117 Uiso 0.44(3) 1 calc R U P B 2
H82D H 0.867619 0.446302 0.489206 0.117 Uiso 0.44(3) 1 calc R U P B 2
C83' C 0.883(3) 0.326(4) 0.449(3) 0.102(13) Uani 0.44(3) 1 d D U P B 2
H83D H 0.864030 0.281698 0.466731 0.152 Uiso 0.44(3) 1 calc R U P B 2
H83E H 0.860447 0.345913 0.412821 0.152 Uiso 0.44(3) 1 calc R U P B 2
H83F H 0.914195 0.293103 0.445345 0.152 Uiso 0.44(3) 1 calc R U P B 2
N9 N 0.8666(9) 0.6645(18) 0.3972(10) 0.069(6) Uani 1 1 d D U . . .
C91 C 0.8218(13) 0.609(3) 0.4079(13) 0.105(11) Uani 1 1 d D U . . .
H91A H 0.834920 0.573080 0.443211 0.127 Uiso 1 1 calc R U . . .
H91B H 0.795280 0.656867 0.411861 0.127 Uiso 1 1 calc R U . . .
C92 C 0.7963(14) 0.538(3) 0.3626(14) 0.115(13) Uani 1 1 d D U . . .
H92A H 0.784610 0.573773 0.326952 0.138 Uiso 1 1 calc R U . . .
H92B H 0.822480 0.488737 0.359673 0.138 Uiso 1 1 calc R U . . .
C93 C 0.7503(13) 0.486(3) 0.3717(16) 0.122(15) Uani 1 1 d D U . . .
H93A H 0.735400 0.440601 0.340869 0.182 Uiso 1 1 calc R U . . .
H93B H 0.761624 0.448825 0.406386 0.182 Uiso 1 1 calc R U . . .
H93C H 0.723725 0.533928 0.373640 0.182 Uiso 1 1 calc R U . . .
Zn11 Zn 0.46373(15) 0.8749(2) 0.04184(15) 0.0478(10) Uani 1 1 d . U . . .
Zn12 Zn 0.500000 0.6674(3) 0.000000 0.0403(12) Uani 1 2 d S TU P . .
O1 O 0.500000 0.9549(18) 0.000000 0.052(6) Uani 1 2 d S TU P . .
O2 O 0.4608(7) 0.7294(12) 0.0450(7) 0.043(4) Uani 1 1 d . U . . .
Zn13 Zn 0.56296(15) 1.0327(2) 0.03832(15) 0.0564(11) Uani 1 1 d D U . . .
C21 C 0.5756(13) 1.1754(14) 0.0432(14) 0.093(10) Uani 1 1 d D U . . .
H21A H 0.578359 1.196510 0.006795 0.111 Uiso 0.72(4) 1 calc R U P C 1
H21B H 0.543600 1.206242 0.047445 0.111 Uiso 0.72(4) 1 calc R U P C 1
H21C H 0.541176 1.208489 0.031905 0.111 Uiso 0.28(4) 1 calc R U P C 2
H21D H 0.592424 1.191712 0.082687 0.111 Uiso 0.28(4) 1 calc R U P C 2
C22 C 0.6179(17) 1.218(3) 0.0833(19) 0.102(14) Uani 0.72(4) 1 d D U P C 1
H22A H 0.616923 1.289232 0.078423 0.154 Uiso 0.72(4) 1 calc R U P C 1
H22B H 0.615683 1.201963 0.120274 0.154 Uiso 0.72(4) 1 calc R U P C 1
H22C H 0.650727 1.192152 0.079290 0.154 Uiso 0.72(4) 1 calc R U P C 1
C22' C 0.606(5) 1.217(5) 0.013(5) 0.102(14) Uani 0.28(4) 1 d D U P C 2
H22D H 0.609052 1.288175 0.019174 0.154 Uiso 0.28(4) 1 calc R U P C 2
H22E H 0.641220 1.187958 0.024111 0.154 Uiso 0.28(4) 1 calc R U P C 2
H22F H 0.589706 1.204822 -0.026934 0.154 Uiso 0.28(4) 1 calc R U P C 2
Zn14 Zn 0.48594(15) 0.7233(2) 0.12631(14) 0.0525(10) Uani 1 1 d D U . . .
C23 C 0.4614(12) 0.662(2) 0.1854(11) 0.074(9) Uani 1 1 d D U . . .
H23A H 0.436897 0.608802 0.168368 0.089 Uiso 1 1 calc R U . . .
H23B H 0.492016 0.631631 0.212473 0.089 Uiso 1 1 calc R U . . .
C24 C 0.4363(17) 0.724(3) 0.2152(16) 0.124(16) Uani 1 1 d D U . . .
H24A H 0.426283 0.684568 0.242871 0.185 Uiso 1 1 calc R U . . .
H24B H 0.460346 0.775838 0.233762 0.185 Uiso 1 1 calc R U . . .
H24C H 0.404981 0.752908 0.189461 0.185 Uiso 1 1 calc R U . . .
Zn15 Zn 0.60490(14) 0.6580(2) -0.00935(14) 0.0483(9) Uani 1 1 d D U . . .
C25 C 0.6519(13) 0.5798(18) -0.0398(13) 0.072(9) Uani 1 1 d D U . . .
H25A H 0.636502 0.577157 -0.080535 0.086 Uiso 1 1 calc R U . . .
H25B H 0.685651 0.614925 -0.031936 0.086 Uiso 1 1 calc R U . . .
C26 C 0.6623(16) 0.4819(19) -0.0198(15) 0.123(16) Uani 1 1 d D U . . .
H26A H 0.685854 0.450230 -0.037651 0.185 Uiso 1 1 calc R U . . .
H26B H 0.678702 0.482995 0.020332 0.185 Uiso 1 1 calc R U . . .
H26C H 0.629388 0.445101 -0.028430 0.185 Uiso 1 1 calc R U . . .
Zn16 Zn 0.72737(19) 0.7757(3) 0.0944(2) 0.0972(16) Uani 1 1 d D U . . .
C27 C 0.7813(12) 0.680(2) 0.0910(16) 0.100(11) Uani 1 1 d D U . . .
H27A H 0.805716 0.671865 0.128803 0.120 Uiso 1 1 calc R U . . .
H27B H 0.764077 0.615807 0.079704 0.120 Uiso 1 1 calc R U . . .
C28 C 0.8111(16) 0.703(2) 0.0550(19) 0.143(18) Uani 1 1 d D U . . .
H28A H 0.836559 0.650405 0.056572 0.214 Uiso 1 1 calc R U . . .
H28B H 0.787734 0.708667 0.017034 0.214 Uiso 1 1 calc R U . . .
H28C H 0.829508 0.764907 0.066293 0.214 Uiso 1 1 calc R U . . .
Zn17 Zn 0.62043(19) 0.6704(4) 0.21322(17) 0.0897(15) Uani 1 1 d D U . . .
C29 C 0.6174(18) 0.674(3) 0.2895(9) 0.129(14) Uani 1 1 d D U . . .
H29A H 0.589223 0.628866 0.291317 0.155 Uiso 1 1 calc R U . . .
H29B H 0.650588 0.645628 0.312940 0.155 Uiso 1 1 calc R U . . .
C30 C 0.610(2) 0.760(3) 0.3157(16) 0.20(2) Uani 1 1 d D U . . .
H30A H 0.609599 0.745513 0.353471 0.302 Uiso 1 1 calc R U . . .
H30B H 0.638076 0.806709 0.316876 0.302 Uiso 1 1 calc R U . . .
H30C H 0.576182 0.789802 0.295066 0.302 Uiso 1 1 calc R U . . .
P11 P 0.6316(4) 0.8712(6) 0.0644(4) 0.056(2) Uani 1 1 d . U . . .
P12 P 0.5655(4) 0.8644(6) 0.1378(4) 0.058(2) Uani 1 1 d . U . . .
P13 P 0.6023(3) 0.6795(6) 0.1003(3) 0.051(2) Uani 1 1 d . U . . .
N11 N 0.5949(9) 0.9166(16) 0.0974(9) 0.049(5) Uani 1 1 d . U . . .
N12 N 0.5699(9) 0.7448(16) 0.1348(9) 0.047(5) Uani 1 1 d . U . . .
N13 N 0.6312(9) 0.7502(14) 0.0628(9) 0.047(5) Uani 1 1 d . U . . .
N14 N 0.6091(9) 0.9203(15) 0.0040(9) 0.051(6) Uani 1 1 d D U . . .
C141 C 0.6451(12) 0.9391(19) -0.0291(12) 0.064(8) Uani 1 1 d D U . . .
H14A H 0.679300 0.958316 -0.003066 0.077 Uiso 1 1 calc R U . . .
H14B H 0.631616 0.996692 -0.052859 0.077 Uiso 1 1 calc R U . . .
C142 C 0.6553(12) 0.8598(18) -0.0655(13) 0.068(9) Uani 1 1 d D U . . .
H14C H 0.670128 0.802623 -0.041943 0.081 Uiso 1 1 calc R U . . .
H14D H 0.621284 0.839142 -0.091329 0.081 Uiso 1 1 calc R U . . .
C143 C 0.6908(14) 0.885(2) -0.0985(15) 0.105(13) Uani 1 1 d D U . . .
H14E H 0.694670 0.828537 -0.120637 0.158 Uiso 1 1 calc R U . . .
H14F H 0.676112 0.940455 -0.123032 0.158 Uiso 1 1 calc R U . . .
H14G H 0.725108 0.903822 -0.073492 0.158 Uiso 1 1 calc R U . . .
N15 N 0.6929(9) 0.8958(15) 0.0941(10) 0.060(6) Uani 1 1 d D U . . .
C151 C 0.7073(11) 0.9986(17) 0.1100(14) 0.084(10) Uani 1 1 d D U . . .
H15A H 0.682545 1.025184 0.128667 0.101 Uiso 1 1 calc R U . . .
H15B H 0.703187 1.037661 0.076035 0.101 Uiso 1 1 calc R U . . .
C152 C 0.7615(12) 1.012(2) 0.1473(17) 0.120(14) Uani 1 1 d D U . . .
H15C H 0.763949 0.982815 0.183861 0.144 Uiso 1 1 calc R U . . .
H15D H 0.785891 0.975366 0.131800 0.144 Uiso 1 1 calc R U . . .
C153 C 0.7778(13) 1.1158(19) 0.1548(14) 0.095(12) Uani 1 1 d D U . . .
H15E H 0.813635 1.120021 0.179619 0.142 Uiso 1 1 calc R U . . .
H15F H 0.776198 1.144449 0.118853 0.142 Uiso 1 1 calc R U . . .
H15G H 0.754245 1.151902 0.170938 0.142 Uiso 1 1 calc R U . . .
N16 N 0.5045(9) 0.8833(15) 0.1260(9) 0.055(5) Uani 1 1 d D U . . .
C161 C 0.4842(12) 0.9614(15) 0.1550(11) 0.056(8) Uani 1 1 d D U . . .
H16A H 0.505393 0.961926 0.194468 0.067 Uiso 1 1 calc R U . . .
H16B H 0.447797 0.944958 0.153509 0.067 Uiso 1 1 calc R U . . .
C162 C 0.4849(12) 1.0628(15) 0.1315(11) 0.057(8) Uani 1 1 d D U . . .
H16C H 0.521128 1.079623 0.132693 0.068 Uiso 1 1 calc R U . . .
H16D H 0.463104 1.063226 0.092293 0.068 Uiso 1 1 calc R U . . .
C163 C 0.4647(13) 1.1391(17) 0.1628(14) 0.084(11) Uani 1 1 d D U . . .
H16E H 0.465857 1.203657 0.146193 0.125 Uiso 1 1 calc R U . . .
H16F H 0.428590 1.123483 0.161115 0.125 Uiso 1 1 calc R U . . .
H16G H 0.486603 1.139876 0.201507 0.125 Uiso 1 1 calc R U . . .
N17 N 0.5950(10) 0.908(2) 0.1987(11) 0.081(8) Uani 1 1 d D U . . .
H17 H 0.583449 0.887384 0.225923 0.097 Uiso 1 1 calc R U . . .
C171 C 0.6390(13) 0.977(3) 0.2133(15) 0.113(13) Uani 1 1 d D U . . .
H17A H 0.642602 1.006006 0.178864 0.136 Uiso 1 1 calc R U . . .
H17B H 0.671520 0.939885 0.231198 0.136 Uiso 1 1 calc R U . . .
C172 C 0.6334(18) 1.056(3) 0.251(2) 0.192(19) Uani 1 1 d D U . . .
H17C H 0.599925 1.090490 0.233273 0.231 Uiso 1 1 calc R U . . .
H17D H 0.630929 1.026318 0.285419 0.231 Uiso 1 1 calc R U . . .
C173 C 0.6751(19) 1.130(3) 0.265(2) 0.22(3) Uani 1 1 d D U . . .
H17E H 0.667146 1.179071 0.290135 0.330 Uiso 1 1 calc R U . . .
H17F H 0.708472 1.098502 0.283970 0.330 Uiso 1 1 calc R U . . .
H17G H 0.677355 1.162907 0.231635 0.330 Uiso 1 1 calc R U . . .
N18 N 0.5662(8) 0.6046(13) 0.0521(9) 0.042(5) Uani 1 1 d D U . . .
C181 C 0.5564(10) 0.4994(15) 0.0643(12) 0.052(7) Uani 1 1 d D U . . .
H18A H 0.548324 0.461668 0.029388 0.062 Uiso 1 1 calc R U . . .
H18B H 0.589042 0.472244 0.089714 0.062 Uiso 1 1 calc R U . . .
C182 C 0.5130(10) 0.4829(16) 0.0896(11) 0.046(7) Uani 1 1 d D U . . .
H18C H 0.523230 0.513480 0.126768 0.055 Uiso 1 1 calc R U . . .
H18D H 0.481485 0.517626 0.066754 0.055 Uiso 1 1 calc R U . . .
C183 C 0.4988(13) 0.3787(17) 0.0954(12) 0.076(10) Uani 1 1 d D U . . .
H18E H 0.470292 0.376053 0.112185 0.114 Uiso 1 1 calc R U . . .
H18F H 0.487407 0.347793 0.058760 0.114 Uiso 1 1 calc R U . . .
H18G H 0.529272 0.343635 0.118947 0.114 Uiso 1 1 calc R U . . .
N19 N 0.6434(8) 0.6232(14) 0.1522(9) 0.049(5) Uani 1 1 d D U . . .
C191 C 0.6829(11) 0.5510(18) 0.1505(11) 0.063(8) Uani 1 1 d D U . . .
H19A H 0.717401 0.583665 0.159055 0.076 Uiso 1 1 calc R U . . .
H19B H 0.674555 0.523514 0.112681 0.076 Uiso 1 1 calc R U . . .
C192 C 0.6861(14) 0.467(2) 0.1917(14) 0.102(12) Uani 1 1 d D U . . .
H19C H 0.695091 0.495249 0.229522 0.123 Uiso 1 1 calc R U . . .
H19D H 0.651180 0.436461 0.183717 0.123 Uiso 1 1 calc R U . . .
C193 C 0.7249(15) 0.391(3) 0.1903(15) 0.128(16) Uani 1 1 d D U . . .
H19E H 0.724851 0.340069 0.217612 0.192 Uiso 1 1 calc R U . . .
H19F H 0.715781 0.361805 0.153317 0.192 Uiso 1 1 calc R U . . .
H19G H 0.759741 0.420659 0.199174 0.192 Uiso 1 1 calc R U . . .

loop_
_atom_site_aniso_label
_atom_site_aniso_U_11
_atom_site_aniso_U_22
_atom_site_aniso_U_33
_atom_site_aniso_U_23
_atom_site_aniso_U_13
_atom_site_aniso_U_12
Zn1 0.066(3) 0.053(2) 0.064(3) 0.006(2) 0.022(2) -0.010(2)
C1 0.14(4) 0.038(18) 0.14(4) 0.05(2) 0.01(3) 0.00(2)
C2 0.24(6) 0.06(3) 0.21(5) -0.02(3) 0.03(4) 0.00(3)
Zn2 0.075(3) 0.061(3) 0.062(3) -0.003(2) 0.037(2) -0.001(2)
C3 0.09(2) 0.07(2) 0.08(2) 0.006(18) 0.046(17) -0.003(17)
C4 0.15(4) 0.18(4) 0.11(3) -0.03(3) 0.07(3) -0.09(3)
Zn3 0.116(4) 0.052(3) 0.085(3) -0.005(2) 0.068(3) -0.002(2)
C5 0.16(3) 0.09(2) 0.10(2) -0.05(2) 0.08(2) -0.01(2)
C6 0.21(5) 0.09(2) 0.10(3) -0.06(2) 0.04(3) 0.01(3)
Zn4 0.076(3) 0.095(3) 0.063(3) -0.012(3) 0.029(2) -0.027(3)
C7 0.10(2) 0.15(4) 0.06(2) -0.04(2) -0.007(19) -0.01(3)
C8 0.17(4) 0.14(4) 0.05(2) -0.02(2) -0.01(2) -0.02(3)
Zn5 0.117(4) 0.078(3) 0.082(3) -0.024(3) 0.056(3) -0.038(3)
C9 0.14(3) 0.088(18) 0.11(2) -0.051(18) 0.052(19) -0.030(19)
C10 0.11(2) 0.082(19) 0.11(3) -0.042(18) 0.044(18) -0.001(18)
C10' 0.11(2) 0.082(19) 0.11(3) -0.042(18) 0.044(18) -0.001(18)
Zn6 0.102(4) 0.095(4) 0.073(3) 0.008(3) 0.029(3) -0.004(3)
C11 0.12(3) 0.12(3) 0.11(3) 0.08(2) 0.03(2) 0.01(2)
C12 0.18(5) 0.12(4) 0.27(6) 0.03(4) 0.05(4) 0.03(3)
P1 0.083(7) 0.056(6) 0.064(6) -0.006(5) 0.045(5) -0.012(5)
P2 0.066(6) 0.056(5) 0.049(6) -0.002(4) 0.024(5) -0.006(5)
P3 0.094(8) 0.052(6) 0.066(6) -0.011(5) 0.045(6) -0.025(5)
N1 0.066(13) 0.062(12) 0.052(13) -0.015(11) 0.032(11) -0.019(12)
N2 0.093(18) 0.056(11) 0.044(13) -0.002(10) 0.026(11) -0.006(12)
N3 0.082(14) 0.044(12) 0.065(14) -0.002(10) 0.048(11) -0.018(10)
N4 0.080(14) 0.043(12) 0.031(12) -0.006(10) 0.036(11) -0.019(11)
C41 0.08(2) 0.073(18) 0.042(14) -0.005(14) 0.036(14) -0.008(16)
C42 0.12(3) 0.10(2) 0.044(19) 0.013(17) 0.044(17) -0.02(2)
C43 0.15(4) 0.15(4) 0.08(2) -0.01(2) 0.08(2) -0.04(3)
N5 0.079(13) 0.049(14) 0.059(12) -0.010(9) 0.026(11) -0.025(12)
C51 0.10(2) 0.07(2) 0.069(15) 0.000(12) 0.038(16) -0.042(17)
C52 0.08(2) 0.08(2) 0.065(15) 0.001(13) 0.023(16) -0.010(19)
C53 0.10(3) 0.09(2) 0.060(19) 0.005(16) 0.03(2) 0.00(2)
N6 0.064(16) 0.044(11) 0.030(12) 0.010(9) 0.024(10) 0.024(10)
C61 0.08(2) 0.058(16) 0.06(2) 0.000(15) 0.013(14) 0.027(14)
C62 0.07(2) 0.07(2) 0.11(3) -0.005(18) 0.046(18) 0.018(16)
C63 0.13(3) 0.09(3) 0.14(3) 0.01(3) 0.05(3) 0.06(2)
N7 0.068(12) 0.048(12) 0.048(12) -0.007(10) 0.026(10) -0.013(10)
C71 0.070(18) 0.07(2) 0.10(2) -0.005(17) 0.040(16) -0.019(15)
C72 0.07(2) 0.12(3) 0.11(3) -0.02(2) 0.025(19) -0.007(17)
C73 0.07(2) 0.20(5) 0.11(3) -0.01(3) 0.03(2) 0.00(3)
N8 0.101(19) 0.042(11) 0.077(17) 0.011(11) 0.048(13) -0.021(12)
C81 0.13(2) 0.055(14) 0.08(2) -0.005(13) 0.054(18) -0.026(17)
C82 0.16(3) 0.041(14) 0.12(2) -0.001(14) 0.08(2) -0.021(18)
C83 0.17(3) 0.05(2) 0.12(3) 0.001(19) 0.08(3) -0.02(2)
C82' 0.16(3) 0.041(14) 0.12(2) -0.001(14) 0.08(2) -0.021(18)
C83' 0.17(3) 0.05(2) 0.12(3) 0.001(19) 0.08(3) -0.02(2)
N9 0.095(14) 0.063(14) 0.066(14) -0.008(11) 0.049(12) -0.026(12)
C91 0.13(2) 0.12(2) 0.10(2) -0.027(18) 0.08(2) -0.063(18)
C92 0.13(3) 0.12(3) 0.12(3) -0.04(2) 0.07(2) -0.07(2)
C93 0.12(3) 0.11(3) 0.15(4) 0.01(3) 0.06(3) -0.05(2)
Zn11 0.065(3) 0.0306(19) 0.050(2) -0.0031(17) 0.022(2) 0.0034(17)
Zn12 0.060(3) 0.026(3) 0.038(3) 0.000 0.021(2) 0.000
O1 0.070(15) 0.041(13) 0.040(14) 0.000 0.011(12) 0.000
O2 0.054(11) 0.042(10) 0.030(10) 0.003(8) 0.009(8) -0.003(8)
Zn13 0.071(3) 0.032(2) 0.070(3) -0.0040(19) 0.027(2) -0.0029(18)
C21 0.10(3) 0.033(15) 0.13(3) -0.021(16) 0.025(19) -0.011(15)
C22 0.11(3) 0.04(2) 0.15(3) -0.03(2) 0.03(2) -0.02(2)
C22' 0.11(3) 0.04(2) 0.15(3) -0.03(2) 0.03(2) -0.02(2)
Zn14 0.075(3) 0.039(2) 0.048(2) -0.0008(18) 0.025(2) 0.0004(19)
C23 0.08(2) 0.09(2) 0.060(18) 0.036(18) 0.041(16) 0.007(18)
C24 0.15(4) 0.11(3) 0.15(4) 0.02(3) 0.11(3) 0.01(3)
Zn15 0.063(3) 0.035(2) 0.053(2) 0.0003(18) 0.0266(19) 0.0049(18)
C25 0.11(2) 0.046(16) 0.09(2) 0.001(15) 0.071(19) 0.020(17)
C26 0.22(5) 0.049(19) 0.15(4) 0.01(2) 0.12(3) 0.04(2)
Zn16 0.109(4) 0.070(3) 0.113(4) -0.001(3) 0.033(3) 0.016(3)
C27 0.10(2) 0.037(19) 0.17(3) -0.04(2) 0.05(2) 0.015(17)
C28 0.16(4) 0.03(2) 0.27(5) 0.00(3) 0.12(3) 0.02(2)
Zn17 0.119(4) 0.081(3) 0.068(3) 0.001(3) 0.026(3) -0.002(3)
C29 0.19(3) 0.15(3) 0.040(18) 0.00(2) 0.01(2) 0.00(3)
C30 0.34(7) 0.17(4) 0.13(4) 0.00(3) 0.11(4) 0.05(5)
P11 0.066(6) 0.036(5) 0.066(6) -0.002(4) 0.018(5) -0.002(4)
P12 0.079(7) 0.045(5) 0.049(6) -0.008(4) 0.018(5) 0.002(5)
P13 0.063(6) 0.041(5) 0.050(6) 0.007(4) 0.018(5) 0.008(4)
N11 0.057(12) 0.035(11) 0.048(11) -0.020(10) 0.007(10) -0.004(10)
N12 0.046(12) 0.051(12) 0.044(13) 0.003(9) 0.011(10) -0.007(9)
N13 0.073(14) 0.015(10) 0.057(14) 0.007(8) 0.027(11) 0.014(8)
N14 0.076(14) 0.021(11) 0.060(13) 0.011(10) 0.025(10) 0.004(11)
C141 0.072(19) 0.047(17) 0.07(2) -0.006(13) 0.024(14) -0.018(15)
C142 0.07(2) 0.038(17) 0.11(2) 0.005(14) 0.051(17) -0.002(15)
C143 0.12(3) 0.05(2) 0.19(4) 0.01(2) 0.11(3) -0.02(2)
N15 0.072(13) 0.036(11) 0.078(15) -0.005(11) 0.031(11) 0.012(10)
C151 0.09(2) 0.043(14) 0.11(3) -0.014(16) 0.008(17) 0.020(14)
C152 0.12(2) 0.069(19) 0.13(3) -0.03(2) -0.02(2) -0.009(19)
C153 0.12(3) 0.062(18) 0.09(3) 0.00(2) 0.02(2) -0.004(19)
N16 0.071(10) 0.038(9) 0.056(10) 0.003(8) 0.021(8) 0.002(8)
C161 0.08(2) 0.036(12) 0.045(17) -0.005(11) 0.016(14) 0.000(13)
C162 0.09(2) 0.041(12) 0.06(2) -0.005(12) 0.042(17) 0.007(14)
C163 0.13(3) 0.025(15) 0.13(3) -0.020(17) 0.09(2) -0.017(17)
N17 0.089(17) 0.096(18) 0.059(14) -0.021(13) 0.025(13) -0.026(15)
C171 0.12(3) 0.14(3) 0.07(2) -0.030(19) 0.01(2) -0.07(2)
C172 0.22(4) 0.18(4) 0.17(4) -0.09(3) 0.05(3) -0.09(3)
C173 0.20(5) 0.12(4) 0.29(6) -0.03(4) 0.00(5) -0.05(3)
N18 0.059(13) 0.029(10) 0.042(12) 0.005(9) 0.019(10) 0.005(9)
C181 0.065(18) 0.037(12) 0.062(18) -0.002(13) 0.030(14) 0.002(12)
C182 0.057(18) 0.036(13) 0.050(18) 0.015(13) 0.022(14) 0.012(12)
C183 0.14(3) 0.038(14) 0.07(2) 0.008(16) 0.06(2) -0.005(17)
N19 0.066(14) 0.033(12) 0.052(12) 0.009(10) 0.026(10) -0.013(9)
C191 0.07(2) 0.054(17) 0.053(19) -0.005(13) 0.007(15) -0.005(12)
C192 0.11(3) 0.11(2) 0.08(2) 0.048(19) 0.02(2) 0.035(18)
C193 0.13(4) 0.15(3) 0.11(3) 0.07(3) 0.04(3) 0.07(3)

loop_
_atom_type_symbol
_atom_type_description
_atom_type_scat_dispersion_real
_atom_type_scat_dispersion_imag
_atom_type_scat_source
C C 0.0033 0.0016 'International Tables Vol C Tables 4.2.6.8 and 6.1.1.4'
H H 0.0000 0.0000 'International Tables Vol C Tables 4.2.6.8 and 6.1.1.4'
N N 0.0061 0.0033 'International Tables Vol C Tables 4.2.6.8 and 6.1.1.4'
P P 0.1023 0.0942 'International Tables Vol C Tables 4.2.6.8 and 6.1.1.4'
Zn Zn 0.2839 1.4301 'International Tables Vol C Tables 4.2.6.8 and 6.1.1.4'
O O 0.0106 0.0060 'International Tables Vol C Tables 4.2.6.8 and 6.1.1.4'

loop_
_geom_angle_atom_site_label_1
_geom_angle_atom_site_label_2
_geom_angle_atom_site_label_3
_geom_angle
_geom_angle_site_symmetry_1
_geom_angle_site_symmetry_3
_geom_angle_publ_flag
C1 Zn1 N1 121.9(14) . . ?
C1 Zn1 N6 121.7(13) . 2_756 ?
N1 Zn1 N6 109.9(9) . 2_756 ?
C1 Zn1 N4 126.6(12) . . ?
N1 Zn1 N4 71.0(8) . . ?
N6 Zn1 N4 92.7(8) 2_756 . ?
C1 Zn1 P1 129.1(12) . . ?
N1 Zn1 P1 35.5(7) . . ?
N6 Zn1 P1 108.3(6) 2_756 . ?
N4 Zn1 P1 36.0(5) . . ?
C1 Zn1 Zn2 138.7(11) . 2_756 ?
N1 Zn1 Zn2 94.4(7) . 2_756 ?
N6 Zn1 Zn2 49.7(6) 2_756 2_756 ?
N4 Zn1 Zn2 43.6(6) . 2_756 ?
P1 Zn1 Zn2 69.8(2) . 2_756 ?
C2 C1 Zn1 117(2) . . ?
C3 Zn2 N2 124.3(11) . . ?
C3 Zn2 N4 120.1(10) . 2_756 ?
N2 Zn2 N4 109.6(9) . 2_756 ?
C3 Zn2 N6 125.5(12) . . ?
N2 Zn2 N6 70.4(8) . . ?
N4 Zn2 N6 94.0(8) 2_756 . ?
C3 Zn2 P2 129.3(9) . . ?
N2 Zn2 P2 35.4(7) . . ?
N4 Zn2 P2 109.3(6) 2_756 . ?
N6 Zn2 P2 35.7(5) . . ?
C3 Zn2 Zn1 136.7(9) . 2_756 ?
N2 Zn2 Zn1 94.1(7) . 2_756 ?
N4 Zn2 Zn1 50.1(6) 2_756 2_756 ?
N6 Zn2 Zn1 44.5(6) . 2_756 ?
P2 Zn2 Zn1 70.4(2) . 2_756 ?
C4 C3 Zn2 118(2) . . ?
C5 Zn3 N8 133.1(14) . 2_756 ?
C5 Zn3 N3 113.8(14) . . ?
N8 Zn3 N3 113.0(9) 2_756 . ?
C6 C5 Zn3 120(2) . . ?
C7 Zn4 N9 128.8(14) . . ?
C7 Zn4 N7 112.2(11) . . ?
N9 Zn4 N7 100.7(9) . . ?
C7 Zn4 N5 117.9(12) . . ?
N9 Zn4 N5 90.9(9) . . ?
N7 Zn4 N5 101.5(8) . . ?
C7 Zn4 Zn5 116.2(9) . . ?
N9 Zn4 Zn5 50.9(7) . . ?
N7 Zn4 Zn5 131.3(6) . . ?
N5 Zn4 Zn5 50.4(6) . . ?
C7 Zn4 Zn6 90.3(11) . . ?
N9 Zn4 Zn6 136.8(7) . . ?
N7 Zn4 Zn6 39.7(6) . . ?
N5 Zn4 Zn6 84.1(6) . . ?
Zn5 Zn4 Zn6 133.66(19) . . ?
C8 C7 Zn4 125(2) . . ?
C9 Zn5 N9 133.4(12) . . ?
C9 Zn5 N5 132.3(13) . . ?
N9 Zn5 N5 88.5(9) . . ?
C9 Zn5 N3 139.5(14) . . ?
N9 Zn5 N3 68.4(8) . . ?
N5 Zn5 N3 68.0(8) . . ?
C9 Zn5 Zn4 137.6(12) . . ?
N9 Zn5 Zn4 47.5(7) . . ?
N5 Zn5 Zn4 50.9(6) . . ?
N3 Zn5 Zn4 82.9(6) . . ?
C9 Zn5 P1 144.7(11) . . ?
N9 Zn5 P1 81.3(6) . . ?
N5 Zn5 P1 33.6(6) . . ?
N3 Zn5 P1 35.0(6) . . ?
Zn4 Zn5 P1 67.0(2) . . ?
C9 Zn5 P3 144.0(12) . . ?
N9 Zn5 P3 34.2(7) . . ?
N5 Zn5 P3 82.8(6) . . ?
N3 Zn5 P3 35.4(6) . . ?
Zn4 Zn5 P3 66.7(2) . . ?
P1 Zn5 P3 59.4(2) . . ?
C10' C9 Zn5 126(3) . . ?
C10 C9 Zn5 119(3) . . ?
N7 Zn6 C11 167.2(14) . . ?
N7 Zn6 Zn4 44.4(6) . . ?
C11 Zn6 Zn4 135.0(13) . . ?
C12 C11 Zn6 119(2) . . ?
N5 P1 N1 114.5(14) . . ?
N5 P1 N4 115.3(11) . . ?
N1 P1 N4 102.3(12) . . ?
N5 P1 N3 100.6(13) . . ?
N1 P1 N3 110.7(12) . . ?
N4 P1 N3 113.9(13) . . ?
N5 P1 Zn1 124.1(9) . . ?
N1 P1 Zn1 47.1(8) . . ?
N4 P1 Zn1 56.0(7) . . ?
N3 P1 Zn1 134.8(10) . . ?
N5 P1 Zn5 47.9(8) . . ?
N1 P1 Zn5 136.2(9) . . ?
N4 P1 Zn5 121.5(8) . . ?
N3 P1 Zn5 53.9(9) . . ?
Zn1 P1 Zn5 171.2(4) . . ?
N2 P2 N6 102.9(11) . . ?
N2 P2 N1 110.9(14) . . ?
N6 P2 N1 118.7(13) . . ?
N2 P2 N7 109.4(13) . . ?
N6 P2 N7 110.9(12) . . ?
N1 P2 N7 104.0(12) . . ?
N2 P2 Zn2 47.8(8) . . ?
N6 P2 Zn2 56.3(8) . . ?
N1 P2 Zn2 140.4(10) . . ?
N7 P2 Zn2 114.4(8) . . ?
N8 P3 N9 112.9(13) . . ?
N8 P3 N2 107.6(13) . . ?
N9 P3 N2 115.1(14) . . ?
N8 P3 N3 112.3(14) . . ?
N9 P3 N3 98.3(12) . . ?
N2 P3 N3 110.4(12) . . ?
N8 P3 Zn5 114.0(10) . . ?
N9 P3 Zn5 47.2(8) . . ?
N2 P3 Zn5 138.4(10) . . ?
N3 P3 Zn5 53.3(9) . . ?
P1 N1 P2 121.0(15) . . ?
P1 N1 Zn1 97.3(11) . . ?
P2 N1 Zn1 141.1(14) . . ?
P2 N2 P3 117.6(14) . . ?
P2 N2 Zn2 96.9(12) . . ?
P3 N2 Zn2 145.1(15) . . ?
P1 N3 P3 118.5(15) . . ?
P1 N3 Zn3 118.2(13) . . ?
P3 N3 Zn3 120.5(13) . . ?
P1 N3 Zn5 91.1(11) . . ?
P3 N3 Zn5 91.3(11) . . ?
Zn3 N3 Zn5 104.2(9) . . ?
C41 N4 P1 119.5(17) . . ?
C41 N4 Zn2 106.2(17) . 2_756 ?
P1 N4 Zn2 126.1(11) . 2_756 ?
C41 N4 Zn1 126.7(14) . . ?
P1 N4 Zn1 88.0(9) . . ?
Zn2 N4 Zn1 86.3(7) 2_756 . ?
N4 C41 C42 112.1(18) . . ?
C43 C42 C41 111(2) . . ?
C51 N5 P1 121.1(18) . . ?
C51 N5 Zn5 134.1(16) . . ?
P1 N5 Zn5 98.5(11) . . ?
C51 N5 Zn4 105.8(18) . . ?
P1 N5 Zn4 109.4(11) . . ?
Zn5 N5 Zn4 78.7(7) . . ?
N5 C51 C52 114(2) . . ?
C53 C52 C51 111(2) . . ?
C61 N6 P2 123.0(18) . . ?
C61 N6 Zn1 101.7(17) . 2_756 ?
P2 N6 Zn1 126.3(11) . 2_756 ?
C61 N6 Zn2 128.1(15) . . ?
P2 N6 Zn2 88.0(9) . . ?
Zn1 N6 Zn2 85.8(7) 2_756 . ?
N6 C61 C62 113.4(19) . . ?
C63 C62 C61 113(2) . . ?
C71 N7 P2 116.9(18) . . ?
C71 N7 Zn6 115.9(17) . . ?
P2 N7 Zn6 109.0(11) . . ?
C71 N7 Zn4 105.2(18) . . ?
P2 N7 Zn4 111.9(11) . . ?
Zn6 N7 Zn4 95.9(9) . . ?
C72 C71 N7 116(2) . . ?
C73 C72 C71 115(2) . . ?
C81 N8 P3 117(2) . . ?
C81 N8 Zn3 124.8(19) . 2_756 ?
P3 N8 Zn3 117.0(12) . 2_756 ?
N8 C81 C82' 115(2) . . ?
N8 C81 C82 113(2) . . ?
C83 C82 C81 110(3) . . ?
C83' C82' C81 115(3) . . ?
C91 N9 P3 117(2) . . ?
C91 N9 Zn4 112(2) . . ?
P3 N9 Zn4 114.0(12) . . ?
C91 N9 Zn5 129.2(17) . . ?
P3 N9 Zn5 98.5(11) . . ?
Zn4 N9 Zn5 81.6(8) . . ?
C92 C91 N9 113(2) . . ?
C93 C92 C91 113(2) . . ?
O1 Zn11 O2 127.3(8) . . ?
O1 Zn11 N14 93.9(6) . 2_655 ?
O2 Zn11 N14 106.4(8) . 2_655 ?
O1 Zn11 N16 109.2(7) . . ?
O2 Zn11 N16 91.6(8) . . ?
N14 Zn11 N16 133.0(9) 2_655 . ?
O1 Zn11 Zn13 43.1(4) . 2_655 ?
O2 Zn11 Zn13 139.9(5) . 2_655 ?
N14 Zn11 Zn13 52.0(6) 2_655 2_655 ?
N16 Zn11 Zn13 128.3(6) . 2_655 ?
O1 Zn11 Zn14 139.9(4) . . ?
O2 Zn11 Zn14 42.4(5) . . ?
N14 Zn11 Zn14 125.7(6) 2_655 . ?
N16 Zn11 Zn14 50.0(6) . . ?
Zn13 Zn11 Zn14 176.00(17) 2_655 . ?
O2 Zn12 O2 128.8(10) . 2_655 ?
O2 Zn12 N18 92.5(7) . 2_655 ?
O2 Zn12 N18 108.4(8) 2_655 2_655 ?
O2 Zn12 N18 108.4(8) . . ?
O2 Zn12 N18 92.5(7) 2_655 . ?
N18 Zn12 N18 130.8(11) 2_655 . ?
O2 Zn12 Zn15 42.9(5) . 2_655 ?
O2 Zn12 Zn15 140.4(5) 2_655 2_655 ?
N18 Zn12 Zn15 50.3(6) 2_655 2_655 ?
N18 Zn12 Zn15 127.1(6) . 2_655 ?
O2 Zn12 Zn15 140.4(5) . . ?
O2 Zn12 Zn15 42.9(5) 2_655 . ?
N18 Zn12 Zn15 127.1(6) 2_655 . ?
N18 Zn12 Zn15 50.3(6) . . ?
Zn15 Zn12 Zn15 175.0(2) 2_655 . ?
Zn11 O1 Zn11 112.8(12) 2_655 . ?
Zn11 O1 Zn13 94.28(15) 2_655 . ?
Zn11 O1 Zn13 121.19(15) . . ?
Zn11 O1 Zn13 121.18(15) 2_655 2_655 ?
Zn11 O1 Zn13 94.28(15) . 2_655 ?
Zn13 O1 Zn13 115.3(12) . 2_655 ?
Zn12 O2 Zn14 121.1(9) . . ?
Zn12 O2 Zn15 94.7(7) . 2_655 ?
Zn14 O2 Zn15 115.8(8) . 2_655 ?
Zn12 O2 Zn11 111.9(8) . . ?
Zn14 O2 Zn11 94.5(7) . . ?
Zn15 O2 Zn11 120.8(9) 2_655 . ?
C21 Zn13 O1 131.6(11) . . ?
C21 Zn13 N11 130.6(11) . . ?
O1 Zn13 N11 92.8(8) . . ?
C21 Zn13 N14 125.4(12) . . ?
O1 Zn13 N14 86.2(7) . . ?
N11 Zn13 N14 68.2(8) . . ?
C21 Zn13 P11 131.9(10) . . ?
O1 Zn13 P11 95.5(6) . . ?
N11 Zn13 P11 34.3(6) . . ?
N14 Zn13 P11 34.9(6) . . ?
C21 Zn13 Zn11 141.1(10) . 2_655 ?
O1 Zn13 Zn11 42.6(4) . 2_655 ?
N11 Zn13 Zn11 84.6(5) . 2_655 ?
N14 Zn13 Zn11 44.5(6) . 2_655 ?
P11 Zn13 Zn11 65.9(2) . 2_655 ?
C22 C21 Zn13 123(2) . . ?
C22' C21 Zn13 119(3) . . ?
O2 Zn14 C23 136.0(11) . . ?
O2 Zn14 N12 96.6(8) . . ?
C23 Zn14 N12 122.5(11) . . ?
O2 Zn14 N16 87.8(8) . . ?
C23 Zn14 N16 122.3(11) . . ?
N12 Zn14 N16 69.6(8) . . ?
O2 Zn14 P12 95.2(5) . . ?
C23 Zn14 P12 128.1(10) . . ?
N12 Zn14 P12 35.5(6) . . ?
N16 Zn14 P12 34.3(6) . . ?
O2 Zn14 Zn11 43.0(5) . . ?
C23 Zn14 Zn11 144.2(9) . . ?
N12 Zn14 Zn11 87.5(6) . . ?
N16 Zn14 Zn11 45.6(6) . . ?
P12 Zn14 Zn11 64.7(2) . . ?
C24 C23 Zn14 118(2) . . ?
C25 Zn15 O2 132.2(11) . 2_655 ?
C25 Zn15 N13 124.1(12) . . ?
O2 Zn15 N13 97.0(7) 2_655 . ?
C25 Zn15 N18 125.4(9) . . ?
O2 Zn15 N18 86.7(7) 2_655 . ?
N13 Zn15 N18 72.7(8) . . ?
C25 Zn15 P13 130.5(9) . . ?
O2 Zn15 P13 96.8(5) 2_655 . ?
N13 Zn15 P13 37.0(6) . . ?
N18 Zn15 P13 36.2(6) . . ?
C25 Zn15 Zn12 143.6(10) . . ?
O2 Zn15 Zn12 42.4(5) 2_655 . ?
N13 Zn15 Zn12 89.1(6) . . ?
N18 Zn15 Zn12 44.9(6) . . ?
P13 Zn15 Zn12 66.62(19) . . ?
C26 C25 Zn15 116.5(19) . . ?
N15 Zn16 C27 160.8(12) . . ?
N15 Zn16 N13 70.1(8) . . ?
C27 Zn16 N13 126.7(12) . . ?
N15 Zn16 P11 34.5(7) . . ?
C27 Zn16 P11 158.6(12) . . ?
N13 Zn16 P11 36.0(5) . . ?
C28 C27 Zn16 116(2) . . ?
N19 Zn17 C29 156.0(13) . . ?
N19 Zn17 N12 72.5(8) . . ?
C29 Zn17 N12 131.1(14) . . ?
N19 Zn17 P13 35.5(6) . . ?
C29 Zn17 P13 167.3(13) . . ?
N12 Zn17 P13 37.0(6) . . ?
C30 C29 Zn17 123(3) . . ?
N11 P11 N14 102.9(12) . . ?
N11 P11 N15 112.0(12) . . ?
N14 P11 N15 113.1(13) . . ?
N11 P11 N13 113.7(13) . . ?
N14 P11 N13 113.2(12) . . ?
N15 P11 N13 102.4(12) . . ?
N11 P11 Zn16 134.8(9) . . ?
N14 P11 Zn16 120.4(9) . . ?
N15 P11 Zn16 41.0(8) . . ?
N13 P11 Zn16 62.3(9) . . ?
N11 P11 Zn13 50.0(9) . . ?
N14 P11 Zn13 54.6(8) . . ?
N15 P11 Zn13 116.5(8) . . ?
N13 P11 Zn13 141.0(10) . . ?
Zn16 P11 Zn13 156.4(4) . . ?
N16 P12 N17 107.5(13) . . ?
N16 P12 N11 118.3(12) . . ?
N17 P12 N11 104.5(13) . . ?
N16 P12 N12 103.7(12) . . ?
N17 P12 N12 112.6(14) . . ?
N11 P12 N12 110.5(12) . . ?
N16 P12 Zn14 52.3(8) . . ?
N17 P12 Zn14 119.0(10) . . ?
N11 P12 Zn14 136.5(8) . . ?
N12 P12 Zn14 51.7(9) . . ?
N19 P13 N18 114.0(11) . . ?
N19 P13 N12 99.2(11) . . ?
N18 P13 N12 115.7(12) . . ?
N19 P13 N13 114.1(12) . . ?
N18 P13 N13 101.7(11) . . ?
N12 P13 N13 112.9(11) . . ?
N19 P13 Zn17 43.6(8) . . ?
N18 P13 Zn17 128.1(8) . . ?
N12 P13 Zn17 55.7(8) . . ?
N13 P13 Zn17 129.7(9) . . ?
N19 P13 Zn15 122.5(9) . . ?
N18 P13 Zn15 52.6(7) . . ?
N12 P13 Zn15 138.2(9) . . ?
N13 P13 Zn15 49.9(8) . . ?
Zn17 P13 Zn15 166.0(4) . . ?
P11 N11 P12 130.5(15) . . ?
P11 N11 Zn13 95.7(12) . . ?
P12 N11 Zn13 126.0(13) . . ?
P12 N12 P13 127.8(14) . . ?
P12 N12 Zn14 92.9(11) . . ?
P13 N12 Zn14 123.6(12) . . ?
P12 N12 Zn17 115.8(12) . . ?
P13 N12 Zn17 87.3(10) . . ?
Zn14 N12 Zn17 110.3(9) . . ?
P11 N13 P13 123.7(14) . . ?
P11 N13 Zn15 127.0(13) . . ?
P13 N13 Zn15 93.1(10) . . ?
P11 N13 Zn16 81.7(10) . . ?
P13 N13 Zn16 120.2(11) . . ?
Zn15 N13 Zn16 113.5(9) . . ?
C141 N14 P11 119(2) . . ?
C141 N14 Zn11 113.9(18) . 2_655 ?
P11 N14 Zn11 115.8(11) . 2_655 ?
C141 N14 Zn13 128.0(15) . . ?
P11 N14 Zn13 90.5(10) . . ?
Zn11 N14 Zn13 83.5(8) 2_655 . ?
N14 C141 C142 119.6(19) . . ?
C143 C142 C141 116(2) . . ?
C151 N15 P11 117.8(18) . . ?
C151 N15 Zn16 137.6(18) . . ?
P11 N15 Zn16 104.5(11) . . ?
N15 C151 C152 114(2) . . ?
C153 C152 C151 113(2) . . ?
C161 N16 P12 122(2) . . ?
C161 N16 Zn11 112.8(17) . . ?
P12 N16 Zn11 112.1(12) . . ?
C161 N16 Zn14 125.6(16) . . ?
P12 N16 Zn14 93.4(10) . . ?
Zn11 N16 Zn14 84.4(8) . . ?
N16 C161 C162 114.3(18) . . ?
C163 C162 C161 112.2(19) . . ?
C171 N17 P12 127(2) . . ?
N17 C171 C172 114(2) . . ?
C173 C172 C171 117(3) . . ?
C181 N18 P13 122.2(18) . . ?
C181 N18 Zn12 111.0(16) . . ?
P13 N18 Zn12 114.7(10) . . ?
C181 N18 Zn15 126.8(15) . . ?
P13 N18 Zn15 91.2(9) . . ?
Zn12 N18 Zn15 84.8(7) . . ?
C182 C181 N18 115.8(18) . . ?
C183 C182 C181 116(2) . . ?
C191 N19 P13 127.9(18) . . ?
C191 N19 Zn17 131.0(17) . . ?
P13 N19 Zn17 100.9(11) . . ?
N19 C191 C192 112(2) . . ?
C193 C192 C191 114(2) . . ?

loop_
_geom_bond_atom_site_label_1
_geom_bond_atom_site_label_2
_geom_bond_distance
_geom_bond_site_symmetry_2
_geom_bond_publ_flag
Zn1 C1 2.003(19) . ?
Zn1 N1 2.06(2) . ?
Zn1 N6 2.11(2) 2_756 ?
Zn1 N4 2.31(2) . ?
Zn1 P1 2.787(10) . ?
Zn1 Zn2 3.008(5) 2_756 ?
C1 C2 1.41(2) . ?
Zn2 C3 1.983(18) . ?
Zn2 N2 2.06(2) . ?
Zn2 N4 2.08(2) 2_756 ?
Zn2 N6 2.30(2) . ?
Zn2 P2 2.765(9) . ?
C3 C4 1.41(2) . ?
Zn3 C5 1.989(19) . ?
Zn3 N8 2.00(3) 2_756 ?
Zn3 N3 2.14(3) . ?
C5 C6 1.43(2) . ?
Zn4 C7 2.009(19) . ?
Zn4 N9 2.05(3) . ?
Zn4 N7 2.17(2) . ?
Zn4 N5 2.17(2) . ?
Zn4 Zn5 2.746(7) . ?
Zn4 Zn6 3.084(7) . ?
C7 C8 1.39(2) . ?
Zn5 C9 1.958(19) . ?
Zn5 N9 2.15(2) . ?
Zn5 N5 2.16(2) . ?
Zn5 N3 2.33(2) . ?
Zn5 P1 2.877(10) . ?
Zn5 P3 2.902(10) . ?
C9 C10' 1.39(2) . ?
C9 C10 1.41(2) . ?
Zn6 N7 1.98(2) . ?
Zn6 C11 1.983(19) . ?
C11 C12 1.42(2) . ?
P1 N5 1.61(2) . ?
P1 N1 1.63(2) . ?
P1 N4 1.64(2) . ?
P1 N3 1.65(2) . ?
P2 N2 1.61(3) . ?
P2 N6 1.62(2) . ?
P2 N1 1.66(2) . ?
P2 N7 1.66(2) . ?
P3 N8 1.60(2) . ?
P3 N9 1.65(2) . ?
P3 N2 1.68(3) . ?
P3 N3 1.68(2) . ?
N4 C41 1.496(18) . ?
C41 C42 1.51(2) . ?
C42 C43 1.51(2) . ?
N5 C51 1.490(19) . ?
C51 C52 1.52(2) . ?
C52 C53 1.48(2) . ?
N6 C61 1.470(19) . ?
C61 C62 1.51(2) . ?
C62 C63 1.48(2) . ?
N7 C71 1.502(19) . ?
C71 C72 1.50(2) . ?
C72 C73 1.50(2) . ?
N8 C81 1.482(19) . ?
C81 C82' 1.50(2) . ?
C81 C82 1.52(2) . ?
C82 C83 1.49(2) . ?
C82' C83' 1.48(2) . ?
N9 C91 1.51(2) . ?
C91 C92 1.50(2) . ?
C92 C93 1.50(2) . ?
Zn11 O1 1.968(14) . ?
Zn11 O2 1.989(17) . ?
Zn11 N14 2.04(2) 2_655 ?
Zn11 N16 2.09(2) . ?
Zn11 Zn13 2.896(5) 2_655 ?
Zn11 Zn14 2.905(5) . ?
Zn12 O2 1.957(18) . ?
Zn12 O2 1.957(18) 2_655 ?
Zn12 N18 2.05(2) 2_655 ?
Zn12 N18 2.05(2) . ?
Zn12 Zn15 2.894(3) 2_655 ?
Zn12 Zn15 2.894(3) . ?
O1 Zn13 1.984(14) . ?
O1 Zn13 1.984(14) 2_655 ?
O2 Zn14 1.967(17) . ?
O2 Zn15 1.978(18) 2_655 ?
Zn13 C21 1.973(19) . ?
Zn13 N11 2.17(2) . ?
Zn13 N14 2.30(2) . ?
Zn13 P11 2.817(9) . ?
C21 C22 1.40(2) . ?
C21 C22' 1.41(2) . ?
Zn14 C23 1.988(17) . ?
Zn14 N12 2.22(2) . ?
Zn14 N16 2.24(2) . ?
Zn14 P12 2.822(10) . ?
C23 C24 1.42(2) . ?
Zn15 C25 1.975(18) . ?
Zn15 N13 2.16(2) . ?
Zn15 N18 2.23(2) . ?
Zn15 P13 2.813(9) . ?
C25 C26 1.43(2) . ?
Zn16 N15 1.88(2) . ?
Zn16 C27 1.969(19) . ?
Zn16 N13 2.48(2) . ?
Zn16 P11 2.774(10) . ?
C27 C28 1.41(2) . ?
Zn17 N19 1.94(2) . ?
Zn17 C29 1.959(19) . ?
Zn17 N12 2.28(2) . ?
Zn17 P13 2.757(9) . ?
C29 C30 1.39(2) . ?
P11 N11 1.59(2) . ?
P11 N14 1.61(2) . ?
P11 N15 1.62(2) . ?
P11 N13 1.65(2) . ?
P12 N16 1.59(2) . ?
P12 N17 1.62(2) . ?
P12 N11 1.63(3) . ?
P12 N12 1.64(2) . ?
P13 N19 1.63(2) . ?
P13 N18 1.66(2) . ?
P13 N12 1.66(2) . ?
P13 N13 1.69(2) . ?
N14 C141 1.478(19) . ?
C141 C142 1.50(2) . ?
C142 C143 1.48(2) . ?
N15 C151 1.477(19) . ?
C151 C152 1.49(2) . ?
C152 C153 1.48(2) . ?
N16 C161 1.487(19) . ?
C161 C162 1.51(2) . ?
C162 C163 1.50(2) . ?
N17 C171 1.47(2) . ?
C171 C172 1.48(2) . ?
C172 C173 1.47(2) . ?
N18 C181 1.508(19) . ?
C181 C182 1.501(19) . ?
C182 C183 1.49(2) . ?
N19 C191 1.456(19) . ?
C191 C192 1.53(2) . ?
C192 C193 1.48(2) . ?
